data_2204703
loop_
_publ_author_name
'Ming-Ming, Yu'
'Wen-Fu, Fu'
'Zhan-Xian, Li'
'Zu-Fu, Yao'
'Lin-Fang, Jia'

_publ_section_title
;<i>catena</i>-Poly[[[\m-di-4-pyridyldiazene-\k^2^<i>N</i>^4^:<i>N</i>^4'^-bis[(triphenylphosphine-\k<i>P</i>)copper(I)]]-\m-pyridine-2-carbaldehyde
 azine-\k<i>N</i>^2^,<i>N</i>:<i>N</i>',<i>N</i>^2'^] bis(tetrafluoroborate)]
;
_journal_issue 12
_journal_name_full 'Acta Crystallographica Section E'
_journal_page_first m1897
_journal_page_last m1899
_journal_paper_doi 10.1107/S1600536804029253
_journal_volume 60
_journal_year 2004
_chemical_formula_iupac '[Cu2 (C10 H8 N4) (C12 H10 N4) (C18 H15 P)2] (B F4)2'
_chemical_formula_moiety 'C58 H48 Cu2 N8 P2 2+, 2B1 F4 -'
_chemical_formula_sum 'C58 H48 B2 Cu2 F8 N8 P2'
_chemical_formula_weight 1219.68
_chemical_name_systematic
;
catena-poly[[[\m-di-4-pyridyldiazene-\k^2^N^4^:N^4'^-bis[(triphenylphosphine-
\kP)copper(I)]]-\m-pyridine-2-carbaldehyde azine-\kN^2^,N:N',N^2'^]
bis(tetrafluoroborate)]
;
_space_group_IT_number 2
_symmetry_cell_setting triclinic
_symmetry_space_group_name_Hall '-P 1'
_symmetry_space_group_name_H-M 'P -1'
_atom_sites_solution_hydrogens geom
_atom_sites_solution_primary direct
_atom_sites_solution_secondary difmap
_cell_angle_alpha 81.790(14)
_cell_angle_beta 82.515(13)
_cell_angle_gamma 84.724(14)
_cell_formula_units_Z 1
_cell_length_a 10.262(9)
_cell_length_b 10.767(10)
_cell_length_c 13.437(12)
_cell_measurement_reflns_used 867
_cell_measurement_temperature 293(2)
_cell_measurement_theta_max 22.5
_cell_measurement_theta_min 2.3
_cell_volume 1453(2)
_computing_cell_refinement SMART
_computing_data_collection 'SMART (Bruker, 1997)'
_computing_data_reduction 'SAINT (Bruker, 1997)'
_computing_molecular_graphics 'SHELXTL (Bruker, 1998)'
_computing_publication_material SHELXTL
_computing_structure_refinement 'SHELXL97 (Sheldrick, 1997)'
_computing_structure_solution 'SHELXS97 (Sheldrick, 1997)'
_diffrn_ambient_temperature 293(2)
_diffrn_measured_fraction_theta_full 0.994
_diffrn_measured_fraction_theta_max 0.994
_diffrn_measurement_device_type 'Bruker SMART CCD area-detector'
_diffrn_measurement_method '\f and \w'
_diffrn_radiation_monochromator graphite
_diffrn_radiation_source 'fine-focus sealed tube'
_diffrn_radiation_type MoK\a
_diffrn_radiation_wavelength 0.71073
_diffrn_reflns_av_R_equivalents 0.0436
_diffrn_reflns_av_sigmaI/netI 0.0879
_diffrn_reflns_limit_h_max 12
_diffrn_reflns_limit_h_min -11
_diffrn_reflns_limit_k_max 8
_diffrn_reflns_limit_k_min -12
_diffrn_reflns_limit_l_max 15
_diffrn_reflns_limit_l_min -15
_diffrn_reflns_number 7407
_diffrn_reflns_theta_full 25.01
_diffrn_reflns_theta_max 25.01
_diffrn_reflns_theta_min 1.54
_diffrn_standards_decay_% 0
_diffrn_standards_number 0
_exptl_absorpt_coefficient_mu 0.858
_exptl_absorpt_correction_T_max 0.887
_exptl_absorpt_correction_T_min 0.794
_exptl_absorpt_correction_type multi-scan
_exptl_absorpt_process_details '(SADABS; Sheldrick, 1996)'
_exptl_crystal_colour red
_exptl_crystal_density_diffrn 1.394
_exptl_crystal_density_meas 1.394
_exptl_crystal_density_method 'not measured'
_exptl_crystal_description block
_exptl_crystal_F_000 622
_exptl_crystal_size_max 0.20
_exptl_crystal_size_mid 0.18
_exptl_crystal_size_min 0.14
_refine_diff_density_max 1.008
_refine_diff_density_min -0.560
_refine_ls_extinction_method none
_refine_ls_goodness_of_fit_ref 1.060
_refine_ls_hydrogen_treatment constr
_refine_ls_matrix_type full
_refine_ls_number_parameters 379
_refine_ls_number_reflns 5090
_refine_ls_number_restraints 14
_refine_ls_restrained_S_all 1.060
_refine_ls_R_factor_all 0.0986
_refine_ls_R_factor_gt 0.0669
_refine_ls_shift/su_max 0.001
_refine_ls_shift/su_mean 0.000
_refine_ls_structure_factor_coef Fsqd
_refine_ls_weighting_details 'calc w = 1/[\s^2^(Fo^2^)+(0.1258P)^2^] where P = (Fo^2^+2Fc^2^)/3'
_refine_ls_weighting_scheme calc
_refine_ls_wR_factor_gt 0.1855
_refine_ls_wR_factor_ref 0.2102
_reflns_number_gt 3586
_reflns_number_total 5090
_reflns_threshold_expression I>2\s(I)
_cod_data_source_file hg6102.cif
_cod_data_source_block I
_cod_depositor_comments
;
The following automatic conversions were performed:
'_symmetry_cell_setting' value 'Triclinic' changed to 'triclinic'
according to '/home/saulius/struct/CIF-dictionaries/cif_core.dic'
dictionary named 'cif_core.dic' version 2.4.1 from
2010-06-29.

'_exptl_absorpt_correction_type' value 'MULTI-SCAN' changed
to 'multi-scan' according to
'/home/saulius/struct/CIF-dictionaries/cif_core.dic' dictionary named
'cif_core.dic' version 2.4.1 from 2010-06-29.

Automatic conversion script
Id: cif_fix_enum 1527 2010-12-29 10:47:43Z saulius 

The following automatic conversions were performed:

'_symmetry_cell_setting' value 'Triclinic' changed to 'triclinic'
according to /home/saulius/struct/CIF-dictionaries/cif_core.dic
dictionary named 'cif_core.dic' version 2.4.1 from
2010-06-29.

'_exptl_absorpt_correction_type' value 'MULTI-SCAN'
changed to 'multi-scan' according to
/home/saulius/struct/CIF-dictionaries/cif_core.dic dictionary named
'cif_core.dic' version 2.4.1 from 2010-06-29.

Automatic conversion script
Id: cif_fix_values 1715 2011-07-08 13:25:40Z adriana 
;
_cod_database_code 2204703
_cod_database_fobs_code 2204703

loop_
_symmetry_equiv_pos_as_xyz
'x, y, z'
'-x, -y, -z'

loop_
_atom_site_label
_atom_site_fract_x
_atom_site_fract_y
_atom_site_fract_z
_atom_site_U_iso_or_equiv
_atom_site_adp_type
_atom_site_calc_flag
_atom_site_refinement_flags
_atom_site_occupancy
_atom_site_type_symbol
Cu1 0.52818(6) 0.84918(6) 0.35599(4) 0.0355(2) Uani d . 1 Cu
P1 0.34596(12) 0.86817(13) 0.28383(10) 0.0347(3) Uani d . 1 P
N1 0.5962(4) 0.7037(4) 0.4583(3) 0.0345(10) Uani d . 1 N
N2 0.5228(4) 0.9394(4) 0.4880(3) 0.0312(9) Uani d . 1 N
N4 0.9918(6) 0.9498(6) 0.0104(7) 0.092(3) Uani d . 1 N
C1 0.6461(6) 0.5883(5) 0.4411(4) 0.0468(14) Uani d . 1 C
H1 0.6417 0.5640 0.3780 0.056 Uiso calc R 1 H
C2 0.7030(7) 0.5048(6) 0.5121(5) 0.0593(17) Uani d . 1 C
H2 0.7371 0.4256 0.4974 0.071 Uiso calc R 1 H
C3 0.7089(7) 0.5393(6) 0.6042(5) 0.0610(18) Uani d . 1 C
H3 0.7497 0.4848 0.6529 0.073 Uiso calc R 1 H
C4 0.6545(6) 0.6548(6) 0.6253(4) 0.0509(15) Uani d . 1 C
H4 0.6529 0.6781 0.6896 0.061 Uiso calc R 1 H
C5 0.6024(5) 0.7355(5) 0.5497(4) 0.0353(12) Uani d . 1 C
C6 0.5526(5) 0.8632(5) 0.5635(4) 0.0361(12) Uani d . 1 C
H6 0.5428 0.8888 0.6275 0.043 Uiso calc R 1 H
N3 0.6931(4) 0.8856(5) 0.2560(3) 0.0444(11) Uani d . 1 N
C7 0.7425(7) 0.8004(8) 0.1951(6) 0.073(2) Uani d . 1 C
H7 0.7073 0.7223 0.2056 0.087 Uiso calc R 1 H
C8 0.8406(8) 0.8220(10) 0.1192(6) 0.088(3) Uani d . 1 C
H8 0.8743 0.7597 0.0796 0.106 Uiso calc R 1 H
C9 0.8900(6) 0.9397(9) 0.1020(5) 0.068(2) Uani d . 1 C
C10 0.8442(6) 1.0267(7) 0.1655(7) 0.077(3) Uani d . 1 C
H10 0.8782 1.1052 0.1564 0.093 Uiso calc R 1 H
C11 0.7463(6) 0.9955(7) 0.2433(5) 0.0606(18) Uani d . 1 C
H11 0.7168 1.0531 0.2882 0.073 Uiso calc R 1 H
C12 0.3469(5) 0.7705(5) 0.1854(4) 0.0400(12) Uani d . 1 C
C13 0.4198(6) 0.6564(6) 0.1925(5) 0.0489(14) Uani d . 1 C
H13 0.4723 0.6341 0.2446 0.059 Uiso calc R 1 H
C14 0.4151(7) 0.5748(7) 0.1226(5) 0.0632(18) Uani d . 1 C
H14 0.4642 0.4976 0.1279 0.076 Uiso calc R 1 H
C15 0.3386(8) 0.6076(8) 0.0457(6) 0.072(2) Uani d . 1 C
H15 0.3345 0.5522 -0.0007 0.087 Uiso calc R 1 H
C16 0.2686(8) 0.7205(8) 0.0370(6) 0.076(2) Uani d . 1 C
H16 0.2176 0.7425 -0.0161 0.091 Uiso calc R 1 H
C17 0.2719(7) 0.8029(7) 0.1051(5) 0.0661(19) Uani d . 1 C
H17 0.2240 0.8806 0.0977 0.079 Uiso calc R 1 H
C18 0.3062(6) 1.0246(5) 0.2207(4) 0.0440(13) Uani d . 1 C
C19 0.3999(7) 1.0803(7) 0.1504(5) 0.065(2) Uani d . 1 C
H19 0.4822 1.0382 0.1367 0.078 Uiso calc R 1 H
C20 0.3723(9) 1.1979(8) 0.1003(7) 0.087(3) Uani d . 1 C
H20 0.4358 1.2345 0.0520 0.104 Uiso calc R 1 H
C21 0.2544(9) 1.2613(8) 0.1201(7) 0.083(2) Uani d . 1 C
H21 0.2372 1.3410 0.0853 0.099 Uiso calc R 1 H
C22 0.1617(9) 1.2101(7) 0.1897(7) 0.081(2) Uani d . 1 C
H22 0.0814 1.2552 0.2043 0.097 Uiso calc R 1 H
C23 0.1854(6) 1.0915(6) 0.2393(5) 0.0579(16) Uani d . 1 C
H23 0.1198 1.0554 0.2859 0.069 Uiso calc R 1 H
C24 0.1974(5) 0.8317(5) 0.3684(5) 0.0440(13) Uani d . 1 C
C25 0.0917(7) 0.7803(9) 0.3394(6) 0.078(2) Uani d . 1 C
H25 0.0939 0.7625 0.2735 0.094 Uiso calc R 1 H
C26 -0.0171(8) 0.7558(11) 0.4094(9) 0.110(4) Uani d . 1 C
H26 -0.0887 0.7220 0.3901 0.132 Uiso calc R 1 H
C27 -0.0204(9) 0.7804(11) 0.5052(8) 0.105(4) Uani d . 1 C
H27 -0.0940 0.7633 0.5517 0.126 Uiso calc R 1 H
C28 0.0824(7) 0.8297(10) 0.5339(7) 0.092(3) Uani d . 1 C
H28 0.0793 0.8470 0.6001 0.110 Uiso calc R 1 H
C29 0.1904(6) 0.8541(7) 0.4669(5) 0.0611(18) Uani d . 1 C
H29 0.2613 0.8869 0.4882 0.073 Uiso calc R 1 H
B1 0.7067(9) 0.3446(9) 0.2446(7) 0.092(5) Uani d PD 0.80 B
F1 0.8292(7) 0.3068(7) 0.1996(7) 0.164(3) Uani d D 1 F
F2 0.6846(8) 0.4721(6) 0.2185(6) 0.153(3) Uani d D 1 F
F3 0.6850(9) 0.3123(10) 0.3450(6) 0.182(3) Uani d D 1 F
F4 0.6137(9) 0.2856(9) 0.2089(7) 0.151(3) Uani d PD 0.80 F
B1' 0.7613(15) 0.3787(12) 0.2680(10) 0.11(2) Uani d PDU 0.20 B
F4' 0.860(2) 0.445(2) 0.2880(18) 0.108(9) Uani d PD 0.20 F

loop_
_atom_site_aniso_label
_atom_site_aniso_U_11
_atom_site_aniso_U_22
_atom_site_aniso_U_33
_atom_site_aniso_U_12
_atom_site_aniso_U_13
_atom_site_aniso_U_23
Cu1 0.0321(4) 0.0412(4) 0.0307(4) 0.0005(3) 0.0021(2) -0.0039(3)
P1 0.0310(7) 0.0356(8) 0.0351(7) 0.0006(6) -0.0010(5) -0.0014(6)
N1 0.038(2) 0.029(2) 0.033(2) 0.0015(18) 0.0027(17) -0.0041(18)
N2 0.032(2) 0.026(2) 0.034(2) -0.0019(17) 0.0025(17) -0.0077(17)
N4 0.043(3) 0.081(5) 0.137(7) 0.007(4) 0.005(4) 0.018(5)
C1 0.059(3) 0.030(3) 0.048(3) 0.006(3) 0.004(3) -0.011(2)
C2 0.065(4) 0.035(3) 0.071(4) 0.010(3) 0.003(3) -0.003(3)
C3 0.078(4) 0.042(4) 0.057(4) 0.008(3) -0.010(3) 0.010(3)
C4 0.069(4) 0.045(4) 0.036(3) 0.003(3) -0.007(3) 0.002(3)
C5 0.039(3) 0.029(3) 0.035(3) -0.005(2) 0.003(2) -0.001(2)
C6 0.039(3) 0.035(3) 0.032(3) 0.002(2) 0.000(2) -0.007(2)
N3 0.036(2) 0.057(3) 0.037(2) -0.004(2) 0.0071(19) -0.008(2)
C7 0.057(4) 0.084(5) 0.078(5) -0.027(4) 0.030(4) -0.033(4)
C8 0.067(5) 0.124(8) 0.075(5) -0.028(5) 0.034(4) -0.042(5)
C9 0.036(3) 0.108(6) 0.044(4) 0.008(4) 0.013(3) 0.020(4)
C10 0.044(4) 0.061(5) 0.107(6) -0.004(3) 0.023(4) 0.029(4)
C11 0.048(3) 0.051(4) 0.074(4) -0.003(3) 0.020(3) -0.006(3)
C12 0.042(3) 0.043(3) 0.036(3) -0.001(2) -0.007(2) -0.003(2)
C13 0.057(3) 0.042(3) 0.048(3) -0.001(3) -0.010(3) -0.004(3)
C14 0.079(5) 0.046(4) 0.066(4) -0.002(3) -0.011(4) -0.013(3)
C15 0.094(5) 0.068(5) 0.060(4) -0.006(4) -0.004(4) -0.025(4)
C16 0.094(5) 0.081(6) 0.060(4) 0.005(5) -0.034(4) -0.024(4)
C17 0.082(5) 0.062(4) 0.055(4) 0.022(4) -0.024(3) -0.016(3)
C18 0.049(3) 0.038(3) 0.045(3) 0.000(3) -0.009(2) -0.001(2)
C19 0.054(4) 0.065(5) 0.066(4) -0.007(3) 0.000(3) 0.020(4)
C20 0.095(6) 0.076(6) 0.081(6) -0.027(5) -0.016(5) 0.034(5)
C21 0.095(6) 0.057(5) 0.095(6) -0.009(5) -0.041(5) 0.020(4)
C22 0.089(5) 0.044(4) 0.107(7) 0.018(4) -0.027(5) 0.001(4)
C23 0.053(3) 0.050(4) 0.068(4) 0.007(3) -0.007(3) -0.004(3)
C24 0.034(3) 0.036(3) 0.057(4) 0.000(2) -0.002(2) 0.004(3)
C25 0.053(4) 0.114(7) 0.068(5) -0.029(4) -0.011(3) 0.007(4)
C26 0.049(4) 0.150(10) 0.130(9) -0.046(6) -0.001(5) -0.001(8)
C27 0.060(5) 0.141(10) 0.098(7) -0.017(5) 0.023(5) 0.016(7)
C28 0.051(4) 0.140(9) 0.072(5) 0.000(5) 0.017(4) -0.002(5)
C29 0.049(3) 0.080(5) 0.050(4) -0.008(3) 0.014(3) -0.010(3)
B1 0.122(11) 0.101(10) 0.065(7) 0.041(9) -0.054(8) -0.043(7)
F1 0.127(5) 0.145(6) 0.239(9) 0.054(4) -0.035(5) -0.116(6)
F2 0.176(7) 0.116(5) 0.175(7) 0.068(5) -0.065(6) -0.058(5)
F3 0.195(8) 0.223(10) 0.137(7) -0.020(7) -0.049(6) -0.022(6)
F4 0.165(8) 0.153(8) 0.150(8) 0.001(6) -0.044(7) -0.060(6)
B1' 0.11(2) 0.11(2) 0.11(2) -0.001(10) -0.014(10) -0.019(10)
F4' 0.13(2) 0.12(2) 0.072(15) 0.045(18) -0.028(14) -0.045(14)

loop_
_atom_type_symbol
_atom_type_description
_atom_type_scat_dispersion_real
_atom_type_scat_dispersion_imag
_atom_type_scat_source
C C 0.0033 0.0016 'International Tables Vol C Tables 4.2.6.8 and 6.1.1.4'
H H 0.0000 0.0000 'International Tables Vol C Tables 4.2.6.8 and 6.1.1.4'
B B 0.0013 0.0007 'International Tables Vol C Tables 4.2.6.8 and 6.1.1.4'
N N 0.0061 0.0033 'International Tables Vol C Tables 4.2.6.8 and 6.1.1.4'
F F 0.0171 0.0103 'International Tables Vol C Tables 4.2.6.8 and 6.1.1.4'
P P 0.1023 0.0942 'International Tables Vol C Tables 4.2.6.8 and 6.1.1.4'
Cu Cu 0.3201 1.2651 'International Tables Vol C Tables 4.2.6.8 and 6.1.1.4'

loop_
_geom_angle_atom_site_label_1
_geom_angle_atom_site_label_2
_geom_angle_atom_site_label_3
_geom_angle_site_symmetry_1
_geom_angle_site_symmetry_3
_geom_angle
_geom_angle_publ_flag
N3 Cu1 N1 . . 102.84(18) yes
N3 Cu1 N2 . . 111.93(18) yes
N1 Cu1 N2 . . 78.27(17) yes
N3 Cu1 P1 . . 113.53(15) yes
N1 Cu1 P1 . . 128.80(13) yes
N2 Cu1 P1 . . 116.55(12) yes
C12 P1 C18 . . 103.0(3) yes
C12 P1 C24 . . 104.0(3) yes
C18 P1 C24 . . 104.0(3) ?
C12 P1 Cu1 . . 114.76(18) yes
C18 P1 Cu1 . . 114.2(2) yes
C24 P1 Cu1 . . 115.4(2) yes
C5 N1 C1 . . 117.3(5) ?
C5 N1 Cu1 . . 114.1(3) yes
C1 N1 Cu1 . . 128.2(4) yes
C6 N2 N2 . 2_676 113.5(5) yes
C6 N2 Cu1 . . 112.2(3) yes
N2 N2 Cu1 2_676 . 133.7(4) yes
N4 N4 C9 2_775 . 107.0(11) yes
N1 C1 C2 . . 122.8(6) ?
N1 C1 H1 . . 118.6 ?
C2 C1 H1 . . 118.6 ?
C3 C2 C1 . . 118.9(6) ?
C3 C2 H2 . . 120.6 ?
C1 C2 H2 . . 120.6 ?
C2 C3 C4 . . 119.6(6) ?
C2 C3 H3 . . 120.2 ?
C4 C3 H3 . . 120.2 ?
C3 C4 C5 . . 118.5(6) ?
C3 C4 H4 . . 120.8 ?
C5 C4 H4 . . 120.8 ?
N1 C5 C4 . . 122.8(5) ?
N1 C5 C6 . . 115.4(4) yes
C4 C5 C6 . . 121.8(5) ?
N2 C6 C5 . . 119.5(5) yes
N2 C6 H6 . . 120.3 ?
C5 C6 H6 . . 120.3 ?
C11 N3 C7 . . 118.4(5) ?
C11 N3 Cu1 . . 122.2(4) yes
C7 N3 Cu1 . . 119.1(4) yes
N3 C7 C8 . . 123.3(8) ?
N3 C7 H7 . . 118.4 ?
C8 C7 H7 . . 118.4 ?
C7 C8 C9 . . 118.1(8) ?
C7 C8 H8 . . 120.9 ?
C9 C8 H8 . . 120.9 ?
C10 C9 C8 . . 119.5(6) ?
C10 C9 N4 . . 129.7(8) yes
C8 C9 N4 . . 110.8(7) yes
C9 C10 C11 . . 118.5(7) ?
C9 C10 H10 . . 120.7 ?
C11 C10 H10 . . 120.7 ?
N3 C11 C10 . . 121.9(7) ?
N3 C11 H11 . . 119.0 ?
C10 C11 H11 . . 119.0 ?
C13 C12 C17 . . 118.6(6) ?
C13 C12 P1 . . 118.6(4) ?
C17 C12 P1 . . 122.7(5) ?
C12 C13 C14 . . 120.3(6) ?
C12 C13 H13 . . 119.9 ?
C14 C13 H13 . . 119.9 ?
C15 C14 C13 . . 120.0(7) ?
C15 C14 H14 . . 120.0 ?
C13 C14 H14 . . 120.0 ?
C16 C15 C14 . . 120.1(7) ?
C16 C15 H15 . . 119.9 ?
C14 C15 H15 . . 119.9 ?
C15 C16 C17 . . 120.9(7) ?
C15 C16 H16 . . 119.5 ?
C17 C16 H16 . . 119.5 ?
C16 C17 C12 . . 120.0(7) ?
C16 C17 H17 . . 120.0 ?
C12 C17 H17 . . 120.0 ?
C19 C18 C23 . . 118.0(6) ?
C19 C18 P1 . . 118.6(5) ?
C23 C18 P1 . . 123.4(5) ?
C20 C19 C18 . . 120.0(7) ?
C20 C19 H19 . . 120.0 ?
C18 C19 H19 . . 120.0 ?
C21 C20 C19 . . 121.0(7) ?
C21 C20 H20 . . 119.5 ?
C19 C20 H20 . . 119.5 ?
C22 C21 C20 . . 120.4(7) ?
C22 C21 H21 . . 119.8 ?
C20 C21 H21 . . 119.8 ?
C21 C22 C23 . . 120.0(8) ?
C21 C22 H22 . . 120.0 ?
C23 C22 H22 . . 120.0 ?
C22 C23 C18 . . 120.7(7) ?
C22 C23 H23 . . 119.7 ?
C18 C23 H23 . . 119.7 ?
C29 C24 C25 . . 118.1(6) ?
C29 C24 P1 . . 118.2(5) ?
C25 C24 P1 . . 123.6(5) ?
C26 C25 C24 . . 119.4(8) ?
C26 C25 H25 . . 120.3 ?
C24 C25 H25 . . 120.3 ?
C27 C26 C25 . . 120.6(9) ?
C27 C26 H26 . . 119.7 ?
C25 C26 H26 . . 119.7 ?
C28 C27 C26 . . 120.2(8) ?
C28 C27 H27 . . 119.9 ?
C26 C27 H27 . . 119.9 ?
C27 C28 C29 . . 120.3(9) ?
C27 C28 H28 . . 119.8 ?
C29 C28 H28 . . 119.8 ?
C28 C29 C24 . . 121.4(7) ?
C28 C29 H29 . . 119.3 ?
C24 C29 H29 . . 119.3 ?
B1' B1 F3 . . 74.5(9) ?
B1' B1 F4 . . 177.9(12) ?
F3 B1 F4 . . 103.4(9) ?
B1' B1 F2 . . 72.4(9) ?
F3 B1 F2 . . 111.3(8) ?
F4 B1 F2 . . 108.7(8) ?
B1' B1 F1 . . 72.2(9) ?
F3 B1 F1 . . 115.6(9) ?
F4 B1 F1 . . 109.0(8) ?
F2 B1 F1 . . 108.6(8) ?
B1' F1 B1 . . 34.6(9) ?
B1' F2 B1 . . 34.6(9) ?
B1 F3 B1' . . 35.0(10) ?
B1 B1' F4' . . 168.8(17) ?
B1 B1' F1 . . 73.2(11) ?
F4' B1' F1 . . 100.5(13) ?
B1 B1' F2 . . 73.0(11) ?
F4' B1' F2 . . 101.1(15) ?
F1 B1' F2 . . 109.3(10) ?
B1 B1' F3 . . 70.5(11) ?
F4' B1' F3 . . 120.7(17) ?
F1 B1' F3 . . 114.2(12) ?
F2 B1' F3 . . 109.8(11) ?

loop_
_geom_bond_atom_site_label_1
_geom_bond_atom_site_label_2
_geom_bond_site_symmetry_2
_geom_bond_distance
_geom_bond_publ_flag
Cu1 N3 . 2.050(4) yes
Cu1 N1 . 2.066(4) yes
Cu1 N2 . 2.133(4) yes
Cu1 P1 . 2.196(2) yes
P1 C12 . 1.802(6) yes
P1 C18 . 1.811(6) yes
P1 C24 . 1.817(5) yes
N1 C5 . 1.331(7) ?
N1 C1 . 1.339(7) ?
N2 C6 . 1.262(7) yes
N2 N2 2_676 1.413(8) yes
N4 N4 2_775 1.099(13) yes
N4 C9 . 1.505(9) yes
C1 C2 . 1.365(9) ?
C1 H1 . 0.9300 ?
C2 C3 . 1.352(10) ?
C2 H2 . 0.9300 ?
C3 C4 . 1.368(9) ?
C3 H3 . 0.9300 ?
C4 C5 . 1.370(8) ?
C4 H4 . 0.9300 ?
C5 C6 . 1.452(7) ?
C6 H6 . 0.9300 ?
N3 C11 . 1.328(8) ?
N3 C7 . 1.338(9) ?
C7 C8 . 1.347(9) ?
C7 H7 . 0.9300 ?
C8 C9 . 1.386(12) ?
C8 H8 . 0.9300 ?
C9 C10 . 1.367(12) ?
C10 C11 . 1.380(8) ?
C10 H10 . 0.9300 ?
C11 H11 . 0.9300 ?
C12 C13 . 1.376(8) ?
C12 C17 . 1.393(9) ?
C13 C14 . 1.383(9) ?
C13 H13 . 0.9300 ?
C14 C15 . 1.366(11) ?
C14 H14 . 0.9300 ?
C15 C16 . 1.352(11) ?
C15 H15 . 0.9300 ?
C16 C17 . 1.367(10) ?
C16 H16 . 0.9300 ?
C17 H17 . 0.9300 ?
C18 C19 . 1.373(8) ?
C18 C23 . 1.388(8) ?
C19 C20 . 1.369(10) ?
C19 H19 . 0.9300 ?
C20 C21 . 1.348(12) ?
C20 H20 . 0.9300 ?
C21 C22 . 1.342(12) ?
C21 H21 . 0.9300 ?
C22 C23 . 1.370(10) ?
C22 H22 . 0.9300 ?
C23 H23 . 0.9300 ?
C24 C29 . 1.371(9) ?
C24 C25 . 1.384(9) ?
C25 C26 . 1.382(11) ?
C25 H25 . 0.9300 ?
C26 C27 . 1.347(15) ?
C26 H26 . 0.9300 ?
C27 C28 . 1.346(14) ?
C27 H27 . 0.9300 ?
C28 C29 . 1.354(9) ?
C28 H28 . 0.9300 ?
C29 H29 . 0.9300 ?
B1 B1' . 0.82(2) ?
B1 F3 . 1.339(8) ?
B1 F4 . 1.365(8) ?
B1 F2 . 1.373(8) ?
B1 F1 . 1.374(8) ?
F1 B1' . 1.366(10) ?
F2 B1' . 1.368(10) ?
F3 B1' . 1.370(10) ?
B1' F4' . 1.361(10) ?

loop_
_geom_torsion_atom_site_label_1
_geom_torsion_atom_site_label_2
_geom_torsion_atom_site_label_3
_geom_torsion_atom_site_label_4
_geom_torsion_site_symmetry_1
_geom_torsion_site_symmetry_4
_geom_torsion
_geom_torsion_publ_flag
N3 Cu1 P1 C12 . . 57.1(3) ?
N1 Cu1 P1 C12 . . -74.3(3) ?
N2 Cu1 P1 C12 . . -170.6(2) ?
N3 Cu1 P1 C18 . . -61.5(3) ?
N1 Cu1 P1 C18 . . 167.1(2) ?
N2 Cu1 P1 C18 . . 70.8(2) ?
N3 Cu1 P1 C24 . . 178.0(3) ?
N1 Cu1 P1 C24 . . 46.6(3) ?
N2 Cu1 P1 C24 . . -49.7(3) ?
N3 Cu1 N1 C5 . . 110.3(4) ?
N2 Cu1 N1 C5 . . 0.2(3) ?
P1 Cu1 N1 C5 . . -114.6(3) ?
N3 Cu1 N1 C1 . . -62.4(5) ?
N2 Cu1 N1 C1 . . -172.5(5) ?
P1 Cu1 N1 C1 . . 72.8(5) ?
N3 Cu1 N2 C6 . . -103.9(4) ?
N1 Cu1 N2 C6 . . -4.7(3) ?
P1 Cu1 N2 C6 . . 123.1(3) ?
N3 Cu1 N2 N2 . 2_676 85.8(6) ?
N1 Cu1 N2 N2 . 2_676 -174.9(6) ?
P1 Cu1 N2 N2 . 2_676 -47.2(6) ?
C5 N1 C1 C2 . . -0.8(8) ?
Cu1 N1 C1 C2 . . 171.7(5) ?
N1 C1 C2 C3 . . 0.4(10) ?
C1 C2 C3 C4 . . 2.0(10) ?
C2 C3 C4 C5 . . -4.0(10) ?
C1 N1 C5 C4 . . -1.3(8) ?
Cu1 N1 C5 C4 . . -174.8(4) ?
C1 N1 C5 C6 . . 177.3(4) ?
Cu1 N1 C5 C6 . . 3.8(6) ?
C3 C4 C5 N1 . . 3.7(9) ?
C3 C4 C5 C6 . . -174.9(6) ?
N2 N2 C6 C5 2_676 . -179.3(5) yes
Cu1 N2 C6 C5 . . 8.4(6) ?
N1 C5 C6 N2 . . -8.6(7) yes
C4 C5 C6 N2 . . 170.1(5) yes
N1 Cu1 N3 C11 . . -117.1(5) ?
N2 Cu1 N3 C11 . . -34.8(6) ?
P1 Cu1 N3 C11 . . 99.7(5) ?
N1 Cu1 N3 C7 . . 68.8(6) ?
N2 Cu1 N3 C7 . . 151.2(5) ?
P1 Cu1 N3 C7 . . -74.3(6) ?
C11 N3 C7 C8 . . -2.3(12) ?
Cu1 N3 C7 C8 . . 172.0(7) ?
N3 C7 C8 C9 . . -1.9(14) ?
C7 C8 C9 C10 . . 4.0(13) ?
C7 C8 C9 N4 . . -176.0(8) ?
N4 N4 C9 C10 2_775 . -14.2(15) ?
N4 N4 C9 C8 2_775 . 165.9(10) ?
C8 C9 C10 C11 . . -2.1(12) ?
N4 C9 C10 C11 . . 178.0(7) ?
C7 N3 C11 C10 . . 4.4(10) ?
Cu1 N3 C11 C10 . . -169.7(5) ?
C9 C10 C11 N3 . . -2.2(11) ?
C18 P1 C12 C13 . . 155.6(5) ?
C24 P1 C12 C13 . . -96.1(5) ?
Cu1 P1 C12 C13 . . 30.9(5) ?
C18 P1 C12 C17 . . -27.6(6) ?
C24 P1 C12 C17 . . 80.6(6) ?
Cu1 P1 C12 C17 . . -152.4(5) ?
C17 C12 C13 C14 . . -1.7(9) ?
P1 C12 C13 C14 . . 175.2(5) ?
C12 C13 C14 C15 . . 0.3(10) ?
C13 C14 C15 C16 . . 0.9(12) ?
C14 C15 C16 C17 . . -0.8(13) ?
C15 C16 C17 C12 . . -0.7(13) ?
C13 C12 C17 C16 . . 1.9(11) ?
P1 C12 C17 C16 . . -174.9(6) ?
C12 P1 C18 C19 . . -71.7(6) ?
C24 P1 C18 C19 . . -180.0(6) ?
Cu1 P1 C18 C19 . . 53.4(6) ?
C12 P1 C18 C23 . . 108.1(6) ?
C24 P1 C18 C23 . . -0.2(6) ?
Cu1 P1 C18 C23 . . -126.8(5) ?
C23 C18 C19 C20 . . -0.6(11) ?
P1 C18 C19 C20 . . 179.1(7) ?
C18 C19 C20 C21 . . 1.0(14) ?
C19 C20 C21 C22 . . 0.2(15) ?
C20 C21 C22 C23 . . -1.7(14) ?
C21 C22 C23 C18 . . 2.0(13) ?
C19 C18 C23 C22 . . -0.8(10) ?
P1 C18 C23 C22 . . 179.4(6) ?
C12 P1 C24 C29 . . 157.2(5) ?
C18 P1 C24 C29 . . -95.3(5) ?
Cu1 P1 C24 C29 . . 30.6(6) ?
C12 P1 C24 C25 . . -21.6(6) ?
C18 P1 C24 C25 . . 85.9(6) ?
Cu1 P1 C24 C25 . . -148.2(6) ?
C29 C24 C25 C26 . . 1.2(12) ?
P1 C24 C25 C26 . . 180.0(7) ?
C24 C25 C26 C27 . . -0.6(16) ?
C25 C26 C27 C28 . . 0.2(18) ?
C26 C27 C28 C29 . . -0.5(17) ?
C27 C28 C29 C24 . . 1.1(14) ?
C25 C24 C29 C28 . . -1.4(11) ?
P1 C24 C29 C28 . . 179.7(7) ?
F3 B1 F1 B1' . . -62.3(10) ?
F4 B1 F1 B1' . . -178.1(13) ?
F2 B1 F1 B1' . . 63.7(10) ?
F3 B1 F2 B1' . . 64.9(9) ?
F4 B1 F2 B1' . . 178.1(12) ?
F1 B1 F2 B1' . . -63.5(10) ?
F4 B1 F3 B1' . . 180.0(12) ?
F2 B1 F3 B1' . . -63.6(10) ?
F1 B1 F3 B1' . . 61.0(10) ?
F3 B1 B1' F4' . . -179(8) ?
F4 B1 B1' F4' . . -18E1(10) ?
F2 B1 B1' F4' . . -60(8) ?
F1 B1 B1' F4' . . 57(8) ?
F3 B1 B1' F1 . . 124.1(9) ?
F4 B1 B1' F1 . . 12E1(3) ?
F2 B1 B1' F1 . . -117.0(8) ?
F3 B1 B1' F2 . . -118.9(8) ?
F4 B1 B1' F2 . . -12E1(3) ?
F1 B1 B1' F2 . . 117.0(8) ?
F4 B1 B1' F3 . . -0E1(3) ?
F2 B1 B1' F3 . . 118.9(8) ?
F1 B1 B1' F3 . . -124.1(9) ?
B1 F1 B1' F4' . . -170.4(17) ?
B1 F1 B1' F2 . . -64.6(12) ?
B1 F1 B1' F3 . . 58.8(13) ?
B1 F2 B1' F4' . . 170.2(16) ?
B1 F2 B1' F1 . . 64.7(13) ?
B1 F2 B1' F3 . . -61.2(12) ?
B1 F3 B1' F4' . . 179.7(19) ?
B1 F3 B1' F1 . . -60.3(13) ?
B1 F3 B1' F2 . . 62.8(12) ?
